data_7103253
loop_
_publ_author_name
'Roe, Stephen J'
'Stockman, Robert A'

_publ_section_title
;
 A two-directional approach to the anatoxin alkaloids: second synthesis
 of homoanatoxin and efficient synthesis of anatoxin-a.
;
_journal_issue 29
_journal_name_full 'Chemical communications (Cambridge, England)'
_journal_page_first 3432
_journal_page_last 3434
_journal_paper_doi 10.1039/b804304c
_journal_year 2008
_chemical_formula_moiety 'C18 H23 N O3 S'
_chemical_formula_structural p-tolyl-SO2-NC8H11-CO-Et
_chemical_formula_sum 'C18 H23 N O3 S'
_chemical_formula_weight 333.43
_chemical_name_common 'Compound 15'
_chemical_name_systematic
;
?
;
_space_group_IT_number 14
_symmetry_cell_setting monoclinic
_symmetry_space_group_name_Hall '-P 2yn'
_symmetry_space_group_name_H-M 'P 1 21/n 1'
_atom_sites_solution_hydrogens geom
_atom_sites_solution_primary direct
_atom_sites_solution_secondary difmap
_audit_creation_method 'SHELXL-97 and CrysAlis RED'
_cell_angle_alpha 90.00
_cell_angle_beta 97.878(5)
_cell_angle_gamma 90.00
_cell_formula_units_Z 4
_cell_length_a 8.1977(5)
_cell_length_b 17.9533(11)
_cell_length_c 11.3881(8)
_cell_measurement_temperature 140(1)
_cell_volume 1660.23(18)
_computing_cell_refinement
;
CrysAlis RED, Oxford Diffraction Ltd., Version 1.171.28c4 beta
;
_computing_data_collection
;
CrysAlis CCD, Oxford Diffraction Ltd., Version 1.171.28c4 beta
;
_computing_data_reduction
;
CrysAlis RED, Oxford Diffraction Ltd., Version 1.171.28c4 beta
;
_computing_molecular_graphics 'ORTEP (Johnson, 1971)'
_computing_publication_material 'SHELXL-97 (Sheldrick, 1997b)'
_computing_structure_refinement 'SHELXL-97 (Sheldrick, 1997b)'
_computing_structure_solution 'SHELXS-97 (Sheldrick, 1997a)'
_diffrn_ambient_temperature 140(1)
_diffrn_detector_area_resol_mean 16.0050
_diffrn_measured_fraction_theta_full 0.998
_diffrn_measured_fraction_theta_max 0.998
_diffrn_measurement_device_type 'Oxford Diffraction Xcalibur 3/CCD'
_diffrn_measurement_method 'Thin slice \f and \w scans'
_diffrn_radiation_monochromator graphite
_diffrn_radiation_source 'Enhance (Mo) X-ray Source'
_diffrn_radiation_type Mo-K\a
_diffrn_radiation_wavelength 0.71073
_diffrn_reflns_av_R_equivalents 0.0287
_diffrn_reflns_av_sigmaI/netI 0.0170
_diffrn_reflns_limit_h_max 10
_diffrn_reflns_limit_h_min -10
_diffrn_reflns_limit_k_max 23
_diffrn_reflns_limit_k_min -23
_diffrn_reflns_limit_l_max 14
_diffrn_reflns_limit_l_min -14
_diffrn_reflns_number 21735
_diffrn_reflns_theta_full 27.50
_diffrn_reflns_theta_max 27.50
_diffrn_reflns_theta_min 3.48
_exptl_absorpt_coefficient_mu 0.210
_exptl_absorpt_correction_T_max 1.035
_exptl_absorpt_correction_T_min 0.962
_exptl_absorpt_correction_type multi-scan
_exptl_absorpt_process_details
;
CrysAlis RED, Oxford Diffraction Ltd., Version 1.171.28c4 beta
Empirical absorption correction using spherical harmonics,
implemented in SCALE3 ABSPACK scaling algorithm.
;
_exptl_crystal_colour colourless
_exptl_crystal_density_diffrn 1.334
_exptl_crystal_density_method 'not measured'
_exptl_crystal_description prism
_exptl_crystal_F_000 712
_exptl_crystal_size_max 0.46
_exptl_crystal_size_mid 0.33
_exptl_crystal_size_min 0.33
_refine_diff_density_max 0.350
_refine_diff_density_min -0.379
_refine_diff_density_rms 0.041
_refine_ls_extinction_method none
_refine_ls_goodness_of_fit_ref 1.055
_refine_ls_hydrogen_treatment constr
_refine_ls_matrix_type full
_refine_ls_number_parameters 209
_refine_ls_number_reflns 3810
_refine_ls_number_restraints 0
_refine_ls_restrained_S_all 1.055
_refine_ls_R_factor_all 0.0381
_refine_ls_R_factor_gt 0.0317
_refine_ls_shift/su_max 0.000
_refine_ls_shift/su_mean 0.000
_refine_ls_structure_factor_coef Fsqd
_refine_ls_weighting_details 'calc w=1/[\s^2^(Fo^2^)+(0.0436P)^2^+0.5748P] where P=(Fo^2^+2Fc^2^)/3'
_refine_ls_weighting_scheme calc
_refine_ls_wR_factor_gt 0.0829
_refine_ls_wR_factor_ref 0.0855
_reflns_number_gt 3310
_reflns_number_total 3810
_reflns_threshold_expression I>2sigma(I)
_cod_data_source_file b804304c.txt
_cod_data_source_block stephenr5
_cod_original_sg_symbol_H-M P21/n
_cod_database_code 7103253

loop_
_symmetry_equiv_pos_as_xyz
'x, y, z'
'-x+1/2, y+1/2, -z+1/2'
'-x, -y, -z'
'x-1/2, -y-1/2, z-1/2'

loop_
_atom_site_label
_atom_site_type_symbol
_atom_site_fract_x
_atom_site_fract_y
_atom_site_fract_z
_atom_site_U_iso_or_equiv
_atom_site_adp_type
_atom_site_occupancy
_atom_site_symmetry_multiplicity
_atom_site_calc_flag
_atom_site_refinement_flags
_atom_site_disorder_assembly
_atom_site_disorder_group
S1 S 0.47974(4) 0.219878(17) 0.74248(3) 0.01835(9) Uani 1 1 d . . .
O1 O 0.34277(11) 0.17229(5) 0.70259(9) 0.0249(2) Uani 1 1 d . . .
O2 O 0.54841(12) 0.22022(5) 0.86545(8) 0.0256(2) Uani 1 1 d . . .
N1 N 0.62888(12) 0.19604(6) 0.66842(9) 0.0171(2) Uani 1 1 d . . .
C2 C 0.59134(15) 0.19546(7) 0.53715(10) 0.0186(2) Uani 1 1 d . . .
H2 H 0.4722 0.2004 0.5140 0.022 Uiso 1 1 calc R . .
C3 C 0.64999(15) 0.12352(7) 0.48721(10) 0.0193(2) Uani 1 1 d . . .
C4 C 0.80446(15) 0.09777(7) 0.51083(11) 0.0225(3) Uani 1 1 d . . .
H4 H 0.8246 0.0518 0.4779 0.027 Uiso 1 1 calc R . .
C5 C 0.94930(16) 0.13438(8) 0.58434(12) 0.0263(3) Uani 1 1 d . . .
H5A H 0.9900 0.1729 0.5362 0.032 Uiso 1 1 calc R . .
H5B H 1.0357 0.0973 0.5999 0.032 Uiso 1 1 calc R . .
C6 C 0.92451(15) 0.16948(8) 0.70300(12) 0.0245(3) Uani 1 1 d . . .
H6A H 0.8958 0.1302 0.7549 0.029 Uiso 1 1 calc R . .
H6B H 1.0290 0.1902 0.7387 0.029 Uiso 1 1 calc R . .
C7 C 0.79425(15) 0.23048(7) 0.69938(11) 0.0208(2) Uani 1 1 d . . .
H7 H 0.8014 0.2547 0.7771 0.025 Uiso 1 1 calc R . .
C8 C 0.80414(17) 0.28961(7) 0.60261(13) 0.0265(3) Uani 1 1 d . . .
H8A H 0.7764 0.3385 0.6305 0.032 Uiso 1 1 calc R . .
H8B H 0.9143 0.2915 0.5806 0.032 Uiso 1 1 calc R . .
C9 C 0.67873(17) 0.26544(7) 0.49622(12) 0.0263(3) Uani 1 1 d . . .
H9A H 0.7343 0.2538 0.4286 0.032 Uiso 1 1 calc R . .
H9B H 0.5996 0.3049 0.4740 0.032 Uiso 1 1 calc R . .
C11 C 0.42096(15) 0.31191(7) 0.70087(11) 0.0188(2) Uani 1 1 d . . .
C12 C 0.50846(15) 0.37149(7) 0.75666(11) 0.0221(3) Uani 1 1 d . . .
H12 H 0.5910 0.3633 0.8200 0.026 Uiso 1 1 calc R . .
C13 C 0.47075(16) 0.44313(7) 0.71642(12) 0.0251(3) Uani 1 1 d . . .
H13 H 0.5291 0.4831 0.7533 0.030 Uiso 1 1 calc R . .
C14 C 0.34713(17) 0.45664(7) 0.62169(12) 0.0252(3) Uani 1 1 d . . .
C15 C 0.26073(17) 0.39603(7) 0.56800(12) 0.0260(3) Uani 1 1 d . . .
H15 H 0.1775 0.4041 0.5051 0.031 Uiso 1 1 calc R . .
C16 C 0.29669(15) 0.32373(7) 0.60678(11) 0.0227(3) Uani 1 1 d . . .
H16 H 0.2383 0.2837 0.5702 0.027 Uiso 1 1 calc R . .
C17 C 0.3091(2) 0.53512(8) 0.57954(14) 0.0359(3) Uani 1 1 d . . .
H17A H 0.3971 0.5534 0.5399 0.054 Uiso 1 1 calc R . .
H17B H 0.2977 0.5664 0.6463 0.054 Uiso 1 1 calc R . .
H17C H 0.2082 0.5355 0.5256 0.054 Uiso 1 1 calc R . .
C31 C 0.52452(16) 0.08474(7) 0.40060(11) 0.0223(3) Uani 1 1 d . . .
O31 O 0.38556(13) 0.10966(6) 0.38063(11) 0.0421(3) Uani 1 1 d . . .
C32 C 0.57062(17) 0.01566(7) 0.33613(12) 0.0248(3) Uani 1 1 d . . .
H32A H 0.6726 0.0249 0.3043 0.030 Uiso 1 1 calc R . .
H32B H 0.5895 -0.0251 0.3922 0.030 Uiso 1 1 calc R . .
C33 C 0.4389(2) -0.00697(8) 0.23594(13) 0.0343(3) Uani 1 1 d . . .
H33A H 0.4736 -0.0509 0.1982 0.051 Uiso 1 1 calc R . .
H33B H 0.4216 0.0327 0.1790 0.051 Uiso 1 1 calc R . .
H33C H 0.3381 -0.0170 0.2670 0.051 Uiso 1 1 calc R . .

loop_
_atom_site_aniso_label
_atom_site_aniso_U_11
_atom_site_aniso_U_22
_atom_site_aniso_U_33
_atom_site_aniso_U_23
_atom_site_aniso_U_13
_atom_site_aniso_U_12
S1 0.01601(15) 0.02118(16) 0.01839(15) 0.00179(11) 0.00424(11) 0.00148(11)
O1 0.0178(4) 0.0236(5) 0.0341(5) 0.0014(4) 0.0068(4) -0.0024(3)
O2 0.0265(5) 0.0335(5) 0.0174(4) 0.0036(4) 0.0048(4) 0.0064(4)
N1 0.0146(5) 0.0205(5) 0.0163(5) -0.0004(4) 0.0027(4) 0.0004(4)
C2 0.0185(6) 0.0212(6) 0.0159(6) 0.0004(4) 0.0014(4) 0.0023(4)
C3 0.0198(6) 0.0216(6) 0.0165(5) 0.0000(4) 0.0025(4) 0.0001(5)
C4 0.0215(6) 0.0243(6) 0.0217(6) -0.0024(5) 0.0031(5) 0.0025(5)
C5 0.0169(6) 0.0322(7) 0.0294(7) -0.0055(5) 0.0016(5) 0.0036(5)
C6 0.0158(6) 0.0325(7) 0.0244(6) -0.0030(5) -0.0005(5) 0.0009(5)
C7 0.0154(6) 0.0257(6) 0.0211(6) -0.0043(5) 0.0022(4) -0.0030(5)
C8 0.0241(6) 0.0232(6) 0.0337(7) -0.0005(5) 0.0095(5) -0.0038(5)
C9 0.0330(7) 0.0241(6) 0.0230(6) 0.0039(5) 0.0082(5) 0.0003(5)
C11 0.0167(6) 0.0206(6) 0.0195(6) -0.0001(5) 0.0040(4) 0.0021(4)
C12 0.0182(6) 0.0273(6) 0.0203(6) -0.0040(5) 0.0012(5) 0.0013(5)
C13 0.0246(6) 0.0235(6) 0.0277(7) -0.0060(5) 0.0052(5) -0.0027(5)
C14 0.0297(7) 0.0229(6) 0.0241(6) 0.0003(5) 0.0077(5) 0.0022(5)
C15 0.0266(7) 0.0272(7) 0.0226(6) 0.0003(5) -0.0025(5) 0.0044(5)
C16 0.0200(6) 0.0234(6) 0.0237(6) -0.0034(5) -0.0008(5) 0.0001(5)
C17 0.0489(9) 0.0240(7) 0.0349(8) 0.0040(6) 0.0065(7) 0.0034(6)
C31 0.0226(6) 0.0240(6) 0.0194(6) 0.0005(5) 0.0000(5) 0.0006(5)
O31 0.0265(5) 0.0456(6) 0.0492(7) -0.0202(5) -0.0132(5) 0.0110(5)
C32 0.0271(7) 0.0236(6) 0.0235(6) -0.0020(5) 0.0023(5) -0.0003(5)
C33 0.0413(9) 0.0264(7) 0.0317(8) -0.0065(6) -0.0076(6) 0.0010(6)

loop_
_atom_type_symbol
_atom_type_description
_atom_type_scat_dispersion_real
_atom_type_scat_dispersion_imag
_atom_type_scat_source
C C 0.0033 0.0016 'International Tables Vol C Tables 4.2.6.8 and 6.1.1.4'
H H 0.0000 0.0000 'International Tables Vol C Tables 4.2.6.8 and 6.1.1.4'
N N 0.0061 0.0033 'International Tables Vol C Tables 4.2.6.8 and 6.1.1.4'
O O 0.0106 0.0060 'International Tables Vol C Tables 4.2.6.8 and 6.1.1.4'
S S 0.1246 0.1234 'International Tables Vol C Tables 4.2.6.8 and 6.1.1.4'

loop_
_geom_angle_atom_site_label_1
_geom_angle_atom_site_label_2
_geom_angle_atom_site_label_3
_geom_angle
_geom_angle_site_symmetry_1
_geom_angle_site_symmetry_3
_geom_angle_publ_flag
O1 S1 O2 119.78(6) . . ?
O1 S1 N1 106.80(5) . . ?
O2 S1 N1 106.46(5) . . ?
O1 S1 C11 107.40(6) . . ?
O2 S1 C11 108.27(6) . . ?
N1 S1 C11 107.59(5) . . ?
C2 N1 C7 107.33(9) . . ?
C2 N1 S1 117.06(8) . . ?
C7 N1 S1 119.38(8) . . ?
N1 C2 C3 110.56(9) . . ?
N1 C2 C9 104.88(10) . . ?
C3 C2 C9 113.24(10) . . ?
N1 C2 H2 109.3 . . ?
C3 C2 H2 109.3 . . ?
C9 C2 H2 109.3 . . ?
C4 C3 C31 121.14(11) . . ?
C4 C3 C2 123.93(11) . . ?
C31 C3 C2 114.79(10) . . ?
C3 C4 C5 127.74(12) . . ?
C3 C4 H4 116.1 . . ?
C5 C4 H4 116.1 . . ?
C4 C5 C6 118.72(11) . . ?
C4 C5 H5A 107.6 . . ?
C6 C5 H5A 107.6 . . ?
C4 C5 H5B 107.6 . . ?
C6 C5 H5B 107.6 . . ?
H5A C5 H5B 107.1 . . ?
C7 C6 C5 116.68(11) . . ?
C7 C6 H6A 108.1 . . ?
C5 C6 H6A 108.1 . . ?
C7 C6 H6B 108.1 . . ?
C5 C6 H6B 108.1 . . ?
H6A C6 H6B 107.3 . . ?
N1 C7 C6 108.65(10) . . ?
N1 C7 C8 104.63(10) . . ?
C6 C7 C8 114.12(11) . . ?
N1 C7 H7 109.8 . . ?
C6 C7 H7 109.8 . . ?
C8 C7 H7 109.8 . . ?
C9 C8 C7 105.88(10) . . ?
C9 C8 H8A 110.6 . . ?
C7 C8 H8A 110.6 . . ?
C9 C8 H8B 110.6 . . ?
C7 C8 H8B 110.6 . . ?
H8A C8 H8B 108.7 . . ?
C8 C9 C2 106.15(10) . . ?
C8 C9 H9A 110.5 . . ?
C2 C9 H9A 110.5 . . ?
C8 C9 H9B 110.5 . . ?
C2 C9 H9B 110.5 . . ?
H9A C9 H9B 108.7 . . ?
C16 C11 C12 120.80(12) . . ?
C16 C11 S1 119.57(9) . . ?
C12 C11 S1 119.44(9) . . ?
C13 C12 C11 118.99(12) . . ?
C13 C12 H12 120.5 . . ?
C11 C12 H12 120.5 . . ?
C12 C13 C14 121.46(12) . . ?
C12 C13 H13 119.3 . . ?
C14 C13 H13 119.3 . . ?
C15 C14 C13 118.35(12) . . ?
C15 C14 C17 121.32(13) . . ?
C13 C14 C17 120.33(13) . . ?
C16 C15 C14 121.14(12) . . ?
C16 C15 H15 119.4 . . ?
C14 C15 H15 119.4 . . ?
C15 C16 C11 119.26(12) . . ?
C15 C16 H16 120.4 . . ?
C11 C16 H16 120.4 . . ?
C14 C17 H17A 109.5 . . ?
C14 C17 H17B 109.5 . . ?
H17A C17 H17B 109.5 . . ?
C14 C17 H17C 109.5 . . ?
H17A C17 H17C 109.5 . . ?
H17B C17 H17C 109.5 . . ?
O31 C31 C3 119.60(12) . . ?
O31 C31 C32 120.00(12) . . ?
C3 C31 C32 120.39(11) . . ?
C33 C32 C31 112.65(11) . . ?
C33 C32 H32A 109.1 . . ?
C31 C32 H32A 109.1 . . ?
C33 C32 H32B 109.1 . . ?
C31 C32 H32B 109.1 . . ?
H32A C32 H32B 107.8 . . ?
C32 C33 H33A 109.5 . . ?
C32 C33 H33B 109.5 . . ?
H33A C33 H33B 109.5 . . ?
C32 C33 H33C 109.5 . . ?
H33A C33 H33C 109.5 . . ?
H33B C33 H33C 109.5 . . ?

loop_
_geom_bond_atom_site_label_1
_geom_bond_atom_site_label_2
_geom_bond_distance
_geom_bond_site_symmetry_2
_geom_bond_publ_flag
S1 O1 1.4343(9) . ?
S1 O2 1.4360(9) . ?
S1 N1 1.6345(10) . ?
S1 C11 1.7676(12) . ?
N1 C2 1.4844(15) . ?
N1 C7 1.4878(15) . ?
C2 C3 1.5158(16) . ?
C2 C9 1.5493(17) . ?
C2 H2 0.9800 . ?
C3 C4 1.3403(17) . ?
C3 C31 1.4958(17) . ?
C4 C5 1.5066(18) . ?
C4 H4 0.9300 . ?
C5 C6 1.5297(18) . ?
C5 H5A 0.9700 . ?
C5 H5B 0.9700 . ?
C6 C7 1.5262(17) . ?
C6 H6A 0.9700 . ?
C6 H6B 0.9700 . ?
C7 C8 1.5403(18) . ?
C7 H7 0.9800 . ?
C8 C9 1.5401(19) . ?
C8 H8A 0.9700 . ?
C8 H8B 0.9700 . ?
C9 H9A 0.9700 . ?
C9 H9B 0.9700 . ?
C11 C16 1.3899(17) . ?
C11 C12 1.3918(17) . ?
C12 C13 1.3859(19) . ?
C12 H12 0.9300 . ?
C13 C14 1.3964(19) . ?
C13 H13 0.9300 . ?
C14 C15 1.3931(19) . ?
C14 C17 1.5074(19) . ?
C15 C16 1.3896(18) . ?
C15 H15 0.9300 . ?
C16 H16 0.9300 . ?
C17 H17A 0.9600 . ?
C17 H17B 0.9600 . ?
C17 H17C 0.9600 . ?
C31 O31 1.2160(16) . ?
C31 C32 1.5153(18) . ?
C32 C33 1.5149(18) . ?
C32 H32A 0.9700 . ?
C32 H32B 0.9700 . ?
C33 H33A 0.9600 . ?
C33 H33B 0.9600 . ?
C33 H33C 0.9600 . ?

loop_
_geom_torsion_atom_site_label_1
_geom_torsion_atom_site_label_2
_geom_torsion_atom_site_label_3
_geom_torsion_atom_site_label_4
_geom_torsion
_geom_torsion_site_symmetry_1
_geom_torsion_site_symmetry_2
_geom_torsion_site_symmetry_3
_geom_torsion_site_symmetry_4
_geom_torsion_publ_flag
O1 S1 N1 C2 54.10(10) . . . . ?
O2 S1 N1 C2 -176.84(8) . . . . ?
C11 S1 N1 C2 -60.95(10) . . . . ?
O1 S1 N1 C7 -173.70(9) . . . . ?
O2 S1 N1 C7 -44.64(10) . . . . ?
C11 S1 N1 C7 71.24(10) . . . . ?
C7 N1 C2 C3 90.82(11) . . . . ?
S1 N1 C2 C3 -131.73(9) . . . . ?
C7 N1 C2 C9 -31.57(12) . . . . ?
S1 N1 C2 C9 105.88(10) . . . . ?
N1 C2 C3 C4 -54.11(16) . . . . ?
C9 C2 C3 C4 63.24(16) . . . . ?
N1 C2 C3 C31 130.23(11) . . . . ?
C9 C2 C3 C31 -112.43(12) . . . . ?
C31 C3 C4 C5 172.58(12) . . . . ?
C2 C3 C4 C5 -2.8(2) . . . . ?
C3 C4 C5 C6 44.4(2) . . . . ?
C4 C5 C6 C7 -58.19(17) . . . . ?
C2 N1 C7 C6 -88.39(11) . . . . ?
S1 N1 C7 C6 135.33(9) . . . . ?
C2 N1 C7 C8 33.87(12) . . . . ?
S1 N1 C7 C8 -102.41(10) . . . . ?
C5 C6 C7 N1 69.46(14) . . . . ?
C5 C6 C7 C8 -46.84(15) . . . . ?
N1 C7 C8 C9 -22.31(13) . . . . ?
C6 C7 C8 C9 96.30(12) . . . . ?
C7 C8 C9 C2 3.51(14) . . . . ?
N1 C2 C9 C8 16.62(13) . . . . ?
C3 C2 C9 C8 -104.01(12) . . . . ?
O1 S1 C11 C16 -23.68(12) . . . . ?
O2 S1 C11 C16 -154.34(10) . . . . ?
N1 S1 C11 C16 90.98(11) . . . . ?
O1 S1 C11 C12 161.36(10) . . . . ?
O2 S1 C11 C12 30.70(12) . . . . ?
N1 S1 C11 C12 -83.99(11) . . . . ?
C16 C11 C12 C13 -0.48(19) . . . . ?
S1 C11 C12 C13 174.43(10) . . . . ?
C11 C12 C13 C14 0.13(19) . . . . ?
C12 C13 C14 C15 0.3(2) . . . . ?
C12 C13 C14 C17 -179.81(13) . . . . ?
C13 C14 C15 C16 -0.4(2) . . . . ?
C17 C14 C15 C16 179.71(13) . . . . ?
C14 C15 C16 C11 0.1(2) . . . . ?
C12 C11 C16 C15 0.38(19) . . . . ?
S1 C11 C16 C15 -174.52(10) . . . . ?
C4 C3 C31 O31 -179.66(13) . . . . ?
C2 C3 C31 O31 -3.86(18) . . . . ?
C4 C3 C31 C32 -0.86(19) . . . . ?
C2 C3 C31 C32 174.94(11) . . . . ?
O31 C31 C32 C33 9.84(19) . . . . ?
C3 C31 C32 C33 -168.96(12) . . . . ?
